data_1518137
loop_
_publ_author_name
'Denizot, Natacha'
'Pouilh\`es, Annie'
'Cucca, M\'elissa'
'Beaud, Rodolphe'
'Guillot, R\'egis'
'Kouklovsky, Cyrille'
'Vincent, Guillaume'

_publ_section_title
;
 Bioinspired direct access to benzofuroindolines by oxidative [3 + 2]
 annulation of phenols and indoles.
;
_journal_issue 21
_journal_name_full 'Organic letters'
_journal_page_first 5752
_journal_page_last 5755
_journal_paper_doi 10.1021/ol502820p
_journal_volume 16
_journal_year 2014
_chemical_formula_moiety 'C22 H25 N O4 '
_chemical_formula_sum 'C22 H25 N O4'
_chemical_formula_weight 367.43
_space_group_IT_number 2
_symmetry_cell_setting triclinic
_symmetry_Int_Tables_number 2
_symmetry_space_group_name_Hall '-P 1'
_symmetry_space_group_name_H-M 'P -1'
_atom_sites_solution_hydrogens geom
_atom_sites_solution_primary direct
_atom_sites_solution_secondary difmap
_audit_creation_method SHELXL-97
_cell_angle_alpha 83.3190(10)
_cell_angle_beta 81.2570(10)
_cell_angle_gamma 75.3850(10)
_cell_formula_units_Z 4
_cell_length_a 7.6526(2)
_cell_length_b 14.3216(4)
_cell_length_c 17.7284(5)
_cell_measurement_reflns_used 7770
_cell_measurement_temperature 100(1)
_cell_measurement_theta_max 33.72
_cell_measurement_theta_min 2.33
_cell_volume 1852.08(9)
_computing_cell_refinement 'Bruker SAINT'
_computing_data_collection 'Bruker APEX2'
_computing_data_reduction 'Bruker SAINT'
_computing_structure_refinement 'SHELXL-97 (Sheldrick, 1997)'
_computing_structure_solution 'SHELXS-97 (Sheldrick, 1990)'
_diffrn_ambient_temperature 100(1)
_diffrn_measured_fraction_theta_full 0.983
_diffrn_measured_fraction_theta_max 0.888
_diffrn_measurement_device_type 'Bruker APEX-II CCD'
_diffrn_measurement_method '\f and \w scans'
_diffrn_radiation_monochromator graphite
_diffrn_radiation_probe x-ray
_diffrn_radiation_type MoK\a
_diffrn_radiation_wavelength 0.71073
_diffrn_reflns_av_R_equivalents 0.0353
_diffrn_reflns_av_sigmaI/netI 0.0598
_diffrn_reflns_limit_h_max 8
_diffrn_reflns_limit_h_min -11
_diffrn_reflns_limit_k_max 19
_diffrn_reflns_limit_k_min -22
_diffrn_reflns_limit_l_max 26
_diffrn_reflns_limit_l_min -27
_diffrn_reflns_number 30259
_diffrn_reflns_theta_full 25.00
_diffrn_reflns_theta_max 33.85
_diffrn_reflns_theta_min 1.17
_diffrn_source 'fine-focus sealed tube'
_diffrn_source_type 'kappa X8 APEX II Bruker ICMMO'
_exptl_absorpt_coefficient_mu 0.090
_exptl_absorpt_correction_T_max 0.9946
_exptl_absorpt_correction_T_min 0.9786
_exptl_absorpt_correction_type multi-scan
_exptl_absorpt_process_details SADABS
_exptl_crystal_colour colorless
_exptl_crystal_density_diffrn 1.318
_exptl_crystal_density_method 'not measured'
_exptl_crystal_description plate
_exptl_crystal_F_000 784
_exptl_crystal_size_max 0.24
_exptl_crystal_size_mid 0.19
_exptl_crystal_size_min 0.06
_refine_diff_density_max 0.595
_refine_diff_density_min -0.316
_refine_diff_density_rms 0.063
_refine_ls_extinction_method none
_refine_ls_goodness_of_fit_ref 1.033
_refine_ls_hydrogen_treatment mixed
_refine_ls_matrix_type full
_refine_ls_number_parameters 489
_refine_ls_number_reflns 13253
_refine_ls_number_restraints 2
_refine_ls_restrained_S_all 1.034
_refine_ls_R_factor_all 0.0900
_refine_ls_R_factor_gt 0.0543
_refine_ls_shift/su_max 0.001
_refine_ls_shift/su_mean 0.000
_refine_ls_structure_factor_coef Fsqd
_refine_ls_weighting_details 'calc w=1/[\s^2^(Fo^2^)+(0.0602P)^2^+0.5119P] where P=(Fo^2^+2Fc^2^)/3'
_refine_ls_weighting_scheme calc
_refine_ls_wR_factor_gt 0.1243
_refine_ls_wR_factor_ref 0.1435
_reflns_number_gt 8928
_reflns_number_total 13253
_reflns_threshold_expression >2sigma(I)
_cod_data_source_file ol502820p_si_002.cif
_cod_data_source_block 12u
_cod_depositor_comments 'Adding full bibliography for 1518137--1518138.cif.'
_cod_original_formula_sum 'C22 H25 N O4 '
_cod_database_code 1518137

loop_
_symmetry_equiv_pos_as_xyz
'x, y, z'
'-x, -y, -z'

loop_
_atom_site_label
_atom_site_type_symbol
_atom_site_fract_x
_atom_site_fract_y
_atom_site_fract_z
_atom_site_U_iso_or_equiv
_atom_site_adp_type
_atom_site_occupancy
_atom_site_symmetry_multiplicity
_atom_site_calc_flag
_atom_site_refinement_flags
C1 C 0.7901(2) 0.89397(13) 0.14227(10) 0.0280(3) Uani 1 1 d .
H1A H 0.8143 0.8921 0.0877 0.042 Uiso 1 1 calc R
H1B H 0.8337 0.8304 0.1663 0.042 Uiso 1 1 calc R
H1C H 0.8511 0.9380 0.1580 0.042 Uiso 1 1 calc R
C2 C 0.58795(19) 0.92762(11) 0.16554(9) 0.0199(3) Uani 1 1 d .
C3 C 0.4716(2) 0.98248(11) 0.11495(9) 0.0217(3) Uani 1 1 d .
H3 H 0.5194 0.9941 0.0643 0.026 Uiso 1 1 calc R
C4 C 0.2867(2) 1.02080(11) 0.13683(8) 0.0192(3) Uani 1 1 d .
H4 H 0.2120 1.0572 0.1019 0.023 Uiso 1 1 calc R
C5 C 0.21827(18) 1.00265(10) 0.21252(8) 0.0153(3) Uani 1 1 d .
C6 C 0.33185(18) 0.94689(10) 0.26368(8) 0.0143(2) Uani 1 1 d .
C7 C 0.51424(19) 0.90906(10) 0.24113(8) 0.0172(3) Uani 1 1 d .
H7 H 0.5877 0.8714 0.2761 0.021 Uiso 1 1 calc R
C8 C 0.22322(17) 0.93821(9) 0.34121(8) 0.0135(2) Uani 1 1 d .
C9 C 0.05284(17) 1.02472(9) 0.33237(8) 0.0134(2) Uani 1 1 d .
C10 C 0.12561(17) 1.10323(9) 0.35861(8) 0.0131(2) Uani 1 1 d .
C11 C 0.27457(17) 1.06133(9) 0.39644(8) 0.0125(2) Uani 1 1 d .
C12 C 0.37518(17) 1.11349(9) 0.42527(8) 0.0129(2) Uani 1 1 d .
H12 H 0.4756 1.0831 0.4502 0.015 Uiso 1 1 calc R
C13 C 0.31833(17) 1.21397(9) 0.41505(8) 0.0134(2) Uani 1 1 d .
C14 C 0.16653(17) 1.25924(9) 0.37699(8) 0.0134(2) Uani 1 1 d .
C15 C 0.06966(17) 1.20342(9) 0.34871(8) 0.0131(2) Uani 1 1 d .
C16 C -0.0717(3) 1.31574(13) 0.25225(11) 0.0341(4) Uani 1 1 d .
H16A H -0.0877 1.3765 0.2734 0.051 Uiso 1 1 calc R
H16B H -0.1654 1.3205 0.2206 0.051 Uiso 1 1 calc R
H16C H 0.0453 1.3000 0.2219 0.051 Uiso 1 1 calc R
C17 C 0.0063(3) 1.40640(12) 0.42669(11) 0.0348(4) Uani 1 1 d .
H17A H -0.1058 1.3859 0.4353 0.052 Uiso 1 1 calc R
H17B H -0.0190 1.4752 0.4145 0.052 Uiso 1 1 calc R
H17C H 0.0655 1.3901 0.4721 0.052 Uiso 1 1 calc R
C18 C 0.5737(2) 1.23720(11) 0.46608(10) 0.0215(3) Uani 1 1 d .
H18A H 0.5636 1.1880 0.5070 0.032 Uiso 1 1 calc R
H18B H 0.6148 1.2877 0.4840 0.032 Uiso 1 1 calc R
H18C H 0.6595 1.2095 0.4245 0.032 Uiso 1 1 calc R
C19 C 0.18586(19) 0.83811(10) 0.36178(8) 0.0165(3) Uani 1 1 d .
H19A H 0.1751 0.8115 0.3153 0.020 Uiso 1 1 calc R
H19B H 0.2888 0.7959 0.3841 0.020 Uiso 1 1 calc R
C20 C 0.0139(2) 0.83886(10) 0.41766(8) 0.0190(3) Uani 1 1 d .
H20A H 0.0276 0.8591 0.4663 0.023 Uiso 1 1 calc R
H20B H -0.0073 0.7743 0.4264 0.023 Uiso 1 1 calc R
C21 C -0.14672(19) 0.90862(10) 0.38430(9) 0.0191(3) Uani 1 1 d .
H21A H -0.2591 0.9035 0.4163 0.023 Uiso 1 1 calc R
H21B H -0.1529 0.8918 0.3335 0.023 Uiso 1 1 calc R
C22 C -0.12513(18) 1.01215(10) 0.37984(8) 0.0173(3) Uani 1 1 d .
H22A H -0.1288 1.0302 0.4312 0.021 Uiso 1 1 calc R
H22B H -0.2266 1.0555 0.3574 0.021 Uiso 1 1 calc R
N1 N 0.03997(15) 1.03256(9) 0.24948(7) 0.016 Uani 1 1 d D
H100 H -0.020(2) 1.0901(10) 0.2317(10) 0.019 Uiso 1 1 d D
O1 O -0.08245(13) 1.24181(7) 0.31282(6) 0.0180(2) Uani 1 1 d .
O2 O 0.12212(13) 1.35892(7) 0.36462(6) 0.0179(2) Uani 1 1 d .
O3 O 0.40026(13) 1.27650(7) 0.44037(6) 0.0176(2) Uani 1 1 d .
O4 O 0.31510(13) 0.96158(6) 0.40080(5) 0.01361(18) Uani 1 1 d .
C23 C 0.7531(3) 0.68224(12) 0.36226(11) 0.0322(4) Uani 1 1 d .
H23A H 0.8463 0.6949 0.3225 0.048 Uiso 1 1 calc R
H23B H 0.8081 0.6495 0.4063 0.048 Uiso 1 1 calc R
H23C H 0.6711 0.7423 0.3759 0.048 Uiso 1 1 calc R
C24 C 0.6495(2) 0.61948(10) 0.33428(9) 0.0212(3) Uani 1 1 d .
C25 C 0.5698(2) 0.55540(11) 0.38531(9) 0.0217(3) Uani 1 1 d .
H25 H 0.5755 0.5552 0.4374 0.026 Uiso 1 1 calc R
C26 C 0.4824(2) 0.49189(10) 0.36148(9) 0.0194(3) Uani 1 1 d .
H26 H 0.4302 0.4500 0.3966 0.023 Uiso 1 1 calc R
C27 C 0.47586(18) 0.49321(10) 0.28339(8) 0.0160(3) Uani 1 1 d .
C28 C 0.54694(18) 0.55975(10) 0.23172(8) 0.0155(3) Uani 1 1 d .
C29 C 0.63371(19) 0.62200(10) 0.25660(9) 0.0185(3) Uani 1 1 d .
H29 H 0.6816 0.6656 0.2216 0.022 Uiso 1 1 calc R
C30 C 0.51272(18) 0.54941(10) 0.15213(8) 0.0157(3) Uani 1 1 d .
C31 C 0.43473(18) 0.45605(10) 0.16294(8) 0.0155(3) Uani 1 1 d .
C32 C 0.59148(17) 0.38503(10) 0.12276(8) 0.0140(2) Uani 1 1 d .
C33 C 0.72789(18) 0.43088(10) 0.09114(8) 0.0141(2) Uani 1 1 d .
C34 C 0.89505(18) 0.38321(10) 0.05526(8) 0.0154(3) Uani 1 1 d .
H34 H 0.9844 0.4160 0.0350 0.018 Uiso 1 1 calc R
C35 C 0.92287(18) 0.28412(10) 0.05104(8) 0.0154(3) Uani 1 1 d .
C36 C 0.78609(19) 0.23535(10) 0.08173(8) 0.0165(3) Uani 1 1 d .
C37 C 0.62141(18) 0.28601(10) 0.11812(8) 0.0150(3) Uani 1 1 d .
C38 C 0.5297(2) 0.17486(11) 0.21559(9) 0.0210(3) Uani 1 1 d .
H38A H 0.6334 0.1237 0.2011 0.031 Uiso 1 1 calc R
H38B H 0.4278 0.1479 0.2360 0.031 Uiso 1 1 calc R
H38C H 0.5573 0.2094 0.2538 0.031 Uiso 1 1 calc R
C39 C 0.7845(2) 0.11434(11) 0.00495(9) 0.0236(3) Uani 1 1 d .
H39A H 0.6569 0.1376 0.0007 0.035 Uiso 1 1 calc R
H39B H 0.8192 0.0455 0.0019 0.035 Uiso 1 1 calc R
H39C H 0.8533 0.1449 -0.0360 0.035 Uiso 1 1 calc R
C40 C 1.2310(2) 0.26817(11) -0.00600(10) 0.0232(3) Uani 1 1 d .
H40A H 1.1982 0.3221 -0.0429 0.035 Uiso 1 1 calc R
H40B H 1.3312 0.2206 -0.0288 0.035 Uiso 1 1 calc R
H40C H 1.2657 0.2900 0.0375 0.035 Uiso 1 1 calc R
C41 C 0.3867(2) 0.63714(11) 0.11609(9) 0.0214(3) Uani 1 1 d .
H41A H 0.3869 0.6288 0.0626 0.026 Uiso 1 1 calc R
H41B H 0.4303 0.6945 0.1188 0.026 Uiso 1 1 calc R
C42 C 0.1928(2) 0.65046(11) 0.15767(10) 0.0249(3) Uani 1 1 d .
H42A H 0.1140 0.7051 0.1323 0.030 Uiso 1 1 calc R
H42B H 0.1918 0.6656 0.2097 0.030 Uiso 1 1 calc R
C43 C 0.1155(2) 0.56030(12) 0.16008(10) 0.0259(3) Uani 1 1 d .
H43A H 0.0696 0.5432 0.2126 0.031 Uiso 1 1 calc R
H43B H 0.0140 0.5761 0.1303 0.031 Uiso 1 1 calc R
C44 C 0.25666(19) 0.47299(11) 0.12889(9) 0.0207(3) Uani 1 1 d .
H44A H 0.2084 0.4158 0.1408 0.025 Uiso 1 1 calc R
H44B H 0.2803 0.4835 0.0736 0.025 Uiso 1 1 calc R
N2 N 0.41047(18) 0.43184(10) 0.24604(7) 0.021 Uani 1 1 d D
H200 H 0.331(2) 0.4083(13) 0.2673(10) 0.025 Uiso 1 1 d D
O5 O 0.48533(13) 0.24037(7) 0.14938(6) 0.0191(2) Uani 1 1 d .
O6 O 0.82021(14) 0.13669(7) 0.07675(6) 0.0195(2) Uani 1 1 d .
O7 O 1.07925(13) 0.22630(7) 0.01805(6) 0.0199(2) Uani 1 1 d .
O8 O 0.68439(13) 0.52785(7) 0.10059(6) 0.0166(2) Uani 1 1 d .

loop_
_atom_site_aniso_label
_atom_site_aniso_U_11
_atom_site_aniso_U_22
_atom_site_aniso_U_33
_atom_site_aniso_U_23
_atom_site_aniso_U_13
_atom_site_aniso_U_12
C1 0.0196(7) 0.0354(9) 0.0276(9) -0.0090(7) 0.0036(6) -0.0051(7)
C2 0.0179(6) 0.0232(7) 0.0194(7) -0.0077(6) 0.0018(5) -0.0065(6)
C3 0.0237(7) 0.0285(8) 0.0146(7) -0.0035(6) 0.0007(5) -0.0101(6)
C4 0.0207(7) 0.0254(7) 0.0132(7) 0.0006(5) -0.0047(5) -0.0084(6)
C5 0.0160(6) 0.0176(6) 0.0143(6) -0.0018(5) -0.0030(5) -0.0067(5)
C6 0.0153(6) 0.0159(6) 0.0133(6) -0.0031(5) -0.0013(5) -0.0059(5)
C7 0.0165(6) 0.0178(6) 0.0180(7) -0.0043(5) -0.0025(5) -0.0039(5)
C8 0.0145(6) 0.0150(6) 0.0126(6) -0.0010(5) -0.0039(5) -0.0053(5)
C9 0.0126(5) 0.0147(6) 0.0138(6) -0.0008(5) -0.0027(5) -0.0046(5)
C10 0.0114(5) 0.0146(6) 0.0139(6) -0.0004(5) -0.0016(4) -0.0046(5)
C11 0.0138(5) 0.0108(5) 0.0125(6) -0.0003(5) -0.0003(4) -0.0032(5)
C12 0.0126(5) 0.0135(6) 0.0129(6) 0.0006(5) -0.0030(4) -0.0037(5)
C13 0.0133(5) 0.0147(6) 0.0133(6) -0.0011(5) -0.0016(5) -0.0055(5)
C14 0.0138(6) 0.0116(5) 0.0145(6) 0.0001(5) -0.0016(5) -0.0031(5)
C15 0.0114(5) 0.0147(6) 0.0125(6) 0.0008(5) -0.0018(4) -0.0025(5)
C16 0.0422(10) 0.0351(9) 0.0316(10) 0.0181(8) -0.0235(8) -0.0194(8)
C17 0.0383(10) 0.0196(8) 0.0392(11) -0.0059(7) 0.0017(8) 0.0040(7)
C18 0.0192(7) 0.0191(7) 0.0300(8) -0.0029(6) -0.0115(6) -0.0063(6)
C19 0.0211(6) 0.0141(6) 0.0161(7) -0.0012(5) -0.0047(5) -0.0060(5)
C20 0.0235(7) 0.0195(6) 0.0170(7) 0.0008(5) -0.0022(5) -0.0119(6)
C21 0.0183(6) 0.0226(7) 0.0194(7) -0.0017(5) -0.0008(5) -0.0118(6)
C22 0.0140(6) 0.0204(6) 0.0184(7) -0.0027(5) -0.0002(5) -0.0067(5)
N1 0.014 0.018 0.014 0.000 -0.004 -0.004
O1 0.0142(4) 0.0187(5) 0.0209(5) 0.0053(4) -0.0071(4) -0.0041(4)
O2 0.0199(5) 0.0113(4) 0.0220(5) 0.0011(4) -0.0041(4) -0.0032(4)
O3 0.0166(4) 0.0138(4) 0.0248(6) -0.0022(4) -0.0079(4) -0.0049(4)
O4 0.0166(4) 0.0116(4) 0.0140(5) -0.0003(3) -0.0054(3) -0.0042(4)
C23 0.0470(10) 0.0245(8) 0.0327(10) -0.0029(7) -0.0148(8) -0.0167(8)
C24 0.0252(7) 0.0156(6) 0.0248(8) -0.0042(6) -0.0077(6) -0.0049(6)
C25 0.0294(8) 0.0190(7) 0.0178(7) -0.0032(6) -0.0072(6) -0.0047(6)
C26 0.0250(7) 0.0170(6) 0.0164(7) 0.0006(5) -0.0036(5) -0.0058(6)
C27 0.0165(6) 0.0147(6) 0.0170(7) -0.0015(5) -0.0028(5) -0.0036(5)
C28 0.0147(6) 0.0133(6) 0.0178(7) -0.0007(5) -0.0027(5) -0.0020(5)
C29 0.0200(6) 0.0133(6) 0.0227(7) -0.0007(5) -0.0029(5) -0.0050(5)
C30 0.0142(6) 0.0169(6) 0.0153(7) 0.0012(5) -0.0008(5) -0.0042(5)
C31 0.0145(6) 0.0194(6) 0.0139(6) 0.0004(5) -0.0023(5) -0.0068(5)
C32 0.0125(5) 0.0175(6) 0.0128(6) 0.0009(5) -0.0029(5) -0.0052(5)
C33 0.0153(6) 0.0150(6) 0.0124(6) 0.0011(5) -0.0040(5) -0.0040(5)
C34 0.0144(6) 0.0180(6) 0.0147(6) 0.0012(5) -0.0017(5) -0.0070(5)
C35 0.0144(6) 0.0172(6) 0.0147(6) -0.0004(5) -0.0023(5) -0.0039(5)
C36 0.0176(6) 0.0150(6) 0.0180(7) -0.0002(5) -0.0032(5) -0.0059(5)
C37 0.0150(6) 0.0180(6) 0.0141(6) 0.0022(5) -0.0035(5) -0.0083(5)
C38 0.0233(7) 0.0214(7) 0.0185(7) 0.0030(6) -0.0007(6) -0.0090(6)
C39 0.0237(7) 0.0219(7) 0.0273(8) -0.0070(6) -0.0023(6) -0.0076(6)
C40 0.0152(6) 0.0228(7) 0.0315(9) -0.0049(6) 0.0027(6) -0.0065(6)
C41 0.0188(7) 0.0208(7) 0.0222(8) 0.0043(6) -0.0036(6) -0.0025(6)
C42 0.0180(7) 0.0214(7) 0.0315(9) -0.0001(6) -0.0035(6) 0.0016(6)
C43 0.0149(6) 0.0292(8) 0.0327(9) -0.0045(7) -0.0023(6) -0.0033(6)
C44 0.0147(6) 0.0269(7) 0.0218(8) -0.0031(6) -0.0041(5) -0.0060(6)
N2 0.024 0.028 0.016 -0.001 0.000 -0.017
O5 0.0169(5) 0.0203(5) 0.0220(5) 0.0042(4) -0.0033(4) -0.0102(4)
O6 0.0224(5) 0.0150(5) 0.0222(5) -0.0012(4) -0.0028(4) -0.0064(4)
O7 0.0154(4) 0.0179(5) 0.0261(6) -0.0034(4) 0.0019(4) -0.0053(4)
O8 0.0152(4) 0.0150(4) 0.0194(5) -0.0015(4) 0.0015(4) -0.0054(4)

loop_
_atom_type_symbol
_atom_type_description
_atom_type_scat_dispersion_real
_atom_type_scat_dispersion_imag
_atom_type_scat_source
C C 0.0033 0.0016 'International Tables Vol C Tables 4.2.6.8 and 6.1.1.4'
H H 0.0000 0.0000 'International Tables Vol C Tables 4.2.6.8 and 6.1.1.4'
N N 0.0061 0.0033 'International Tables Vol C Tables 4.2.6.8 and 6.1.1.4'
O O 0.0106 0.0060 'International Tables Vol C Tables 4.2.6.8 and 6.1.1.4'

loop_
_geom_angle_atom_site_label_1
_geom_angle_atom_site_label_2
_geom_angle_atom_site_label_3
_geom_angle
C3 C2 C7 118.07(13)
C3 C2 C1 122.04(14)
C7 C2 C1 119.77(14)
C2 C3 C4 123.00(14)
C5 C4 C3 117.56(14)
C4 C5 C6 120.28(13)
C4 C5 N1 129.30(13)
C6 C5 N1 110.42(12)
C7 C6 C5 121.51(13)
C7 C6 C8 129.25(13)
C5 C6 C8 109.24(12)
C6 C7 C2 119.56(14)
O4 C8 C6 110.87(10)
O4 C8 C19 109.42(10)
C6 C8 C19 112.75(11)
O4 C8 C9 106.10(10)
C6 C8 C9 100.84(10)
C19 C8 C9 116.45(11)
N1 C9 C10 114.81(10)
N1 C9 C22 111.40(10)
C10 C9 C22 112.97(11)
N1 C9 C8 102.71(11)
C10 C9 C8 98.19(10)
C22 C9 C8 115.83(11)
C11 C10 C15 119.37(12)
C11 C10 C9 109.62(11)
C15 C10 C9 130.99(12)
O4 C11 C10 112.67(11)
O4 C11 C12 123.54(12)
C10 C11 C12 123.77(12)
C11 C12 C13 116.52(12)
O3 C13 C12 124.41(12)
O3 C13 C14 114.32(11)
C12 C13 C14 121.27(12)
O2 C14 C15 120.94(12)
O2 C14 C13 118.90(11)
C15 C14 C13 120.07(12)
O1 C15 C10 117.28(11)
O1 C15 C14 123.70(12)
C10 C15 C14 119.00(12)
C20 C19 C8 113.29(12)
C19 C20 C21 109.01(12)
C20 C21 C22 110.03(11)
C21 C22 C9 112.49(12)
C5 N1 C9 106.79(10)
C15 O1 C16 117.54(11)
C14 O2 C17 113.70(11)
C13 O3 C18 117.43(10)
C11 O4 C8 104.91(10)
C29 C24 C25 118.15(13)
C29 C24 C23 121.05(14)
C25 C24 C23 120.78(14)
C26 C25 C24 122.74(14)
C27 C26 C25 117.69(13)
N2 C27 C26 127.93(12)
N2 C27 C28 111.50(12)
C26 C27 C28 120.53(13)
C29 C28 C27 120.75(13)
C29 C28 C30 129.64(12)
C27 C28 C30 109.61(12)
C28 C29 C24 120.01(13)
O8 C30 C28 110.80(11)
O8 C30 C41 107.87(11)
C28 C30 C41 114.81(12)
O8 C30 C31 107.26(11)
C28 C30 C31 102.93(11)
C41 C30 C31 112.94(11)
N2 C31 C32 112.12(12)
N2 C31 C44 111.87(11)
C32 C31 C44 114.09(12)
N2 C31 C30 104.90(11)
C32 C31 C30 100.75(10)
C44 C31 C30 112.22(11)
C33 C32 C37 118.86(12)
C33 C32 C31 109.91(12)
C37 C32 C31 131.06(11)
O8 C33 C32 113.60(12)
O8 C33 C34 122.78(11)
C32 C33 C34 123.59(13)
C33 C34 C35 116.85(12)
O7 C35 C34 124.43(11)
O7 C35 C36 114.51(12)
C34 C35 C36 121.05(13)
O6 C36 C37 120.87(11)
O6 C36 C35 119.07(12)
C37 C36 C35 120.04(12)
O5 C37 C32 118.87(12)
O5 C37 C36 121.53(12)
C32 C37 C36 119.60(11)
C30 C41 C42 110.47(12)
C41 C42 C43 113.24(13)
C44 C43 C42 112.98(12)
C31 C44 C43 111.58(12)
C27 N2 C31 110.44(11)
C37 O5 C38 113.55(10)
C36 O6 C39 111.87(11)
C35 O7 C40 117.60(11)
C33 O8 C30 107.60(10)

loop_
_geom_bond_atom_site_label_1
_geom_bond_atom_site_label_2
_geom_bond_distance
C1 C2 1.507(2)
C2 C3 1.393(2)
C2 C7 1.396(2)
C3 C4 1.395(2)
C4 C5 1.384(2)
C5 C6 1.3917(19)
C5 N1 1.4047(18)
C6 C7 1.3786(19)
C6 C8 1.5035(19)
C8 O4 1.4662(16)
C8 C19 1.5243(18)
C8 C9 1.5688(19)
C9 N1 1.4770(18)
C9 C10 1.5190(18)
C9 C22 1.5282(18)
C10 C11 1.3795(18)
C10 C15 1.3882(18)
C11 O4 1.3788(15)
C11 C12 1.3823(18)
C12 C13 1.3928(18)
C13 O3 1.3634(15)
C13 C14 1.4077(18)
C14 O2 1.3808(16)
C14 C15 1.3948(18)
C15 O1 1.3723(16)
C16 O1 1.4260(18)
C17 O2 1.426(2)
C18 O3 1.4260(17)
C19 C20 1.521(2)
C20 C21 1.524(2)
C21 C22 1.5245(19)
C23 C24 1.505(2)
C24 C29 1.396(2)
C24 C25 1.398(2)
C25 C26 1.391(2)
C26 C27 1.391(2)
C27 N2 1.3854(18)
C27 C28 1.3964(19)
C28 C29 1.3819(19)
C28 C30 1.504(2)
C30 O8 1.4670(17)
C30 C41 1.518(2)
C30 C31 1.5777(18)
C31 N2 1.4682(19)
C31 C32 1.508(2)
C31 C44 1.5262(19)
C32 C33 1.3848(18)
C32 C37 1.3886(19)
C33 O8 1.3680(16)
C33 C34 1.3857(19)
C34 C35 1.3900(19)
C35 O7 1.3637(17)
C35 C36 1.4096(18)
C36 O6 1.3814(16)
C36 C37 1.390(2)
C37 O5 1.3794(15)
C38 O5 1.4412(17)
C39 O6 1.4292(19)
C40 O7 1.4251(17)
C41 C42 1.530(2)
C42 C43 1.544(2)
C43 C44 1.528(2)
